data_7160204
loop_
_publ_author_name
'Dong, Lin'
'Zhang, Chao'

_publ_section_title
;
 Iridium-catalyzed tandem olefination/aza-Michael reaction: rapid access
 to N-N functionalized hydrazides
;
_journal_name_full 'Organic &amp; Biomolecular Chemistry'
_journal_paper_doi 10.1039/D4OB01631A
_journal_year 2024
_chemical_formula_moiety 'C H Cl3, C33 H22 N2 O7'
_chemical_formula_sum 'C34 H23 Cl3 N2 O7'
_chemical_formula_weight 677.89
_space_group_crystal_system triclinic
_space_group_IT_number 2
_space_group_name_Hall '-P 1'
_space_group_name_H-M_alt 'P -1'
_atom_sites_solution_hydrogens geom
_atom_sites_solution_primary dual
_audit_creation_date 2024-07-20
_audit_creation_method
;
Olex2 1.5
(compiled 2023.08.17 svn.r577a77a9 for OlexSys, GUI svn.r6817)
;
_audit_update_record
;
2024-08-28 deposited with the CCDC.	2024-11-04 downloaded from the CCDC.
;
_cell_angle_alpha 81.5570(10)
_cell_angle_beta 67.5690(10)
_cell_angle_gamma 73.6290(10)
_cell_formula_units_Z 2
_cell_length_a 11.40750(10)
_cell_length_b 12.09380(10)
_cell_length_c 13.11160(10)
_cell_measurement_reflns_used 35884
_cell_measurement_temperature 300.57(10)
_cell_measurement_theta_max 75.6720
_cell_measurement_theta_min 3.7940
_cell_volume 1602.65(3)
_computing_cell_refinement 'CrysAlisPro 1.171.41.112a (Rigaku OD, 2021)'
_computing_data_collection 'CrysAlisPro 1.171.41.112a (Rigaku OD, 2021)'
_computing_data_reduction 'CrysAlisPro 1.171.41.112a (Rigaku OD, 2021)'
_computing_molecular_graphics 'Olex2 1.5 (Dolomanov et al., 2009)'
_computing_publication_material 'Olex2 1.5 (Dolomanov et al., 2009)'
_computing_structure_refinement 'SHELXL 2014/7 (Sheldrick, 2015)'
_computing_structure_solution 'SHELXT  (Sheldrick, 2015)'
_diffrn_ambient_environment air
_diffrn_ambient_temperature 300.57(10)
_diffrn_detector 'Hybrid Pixel Array Detector'
_diffrn_detector_area_resol_mean 10.0000
_diffrn_detector_type HyPix
_diffrn_measured_fraction_theta_full 0.997
_diffrn_measured_fraction_theta_max 0.947
_diffrn_measurement_details
;
List of Runs (angles in degrees, time in seconds):

  # Type    Start    End  Width  t~exp~   \w     \q     \k     \f   Frames
#--------------------------------------------------------------------------
  1  \w     40.00  66.00   0.50    0.05    --   66.00  76.00   1.65   52
  2  \w     35.00  75.00   0.50    0.05    --   62.00  77.00 114.11   80
  3  \w     81.00 128.00   0.50    0.05    --   62.00  77.00 114.11   94
  4  \w    107.00 133.00   0.50    0.05    --   66.00  76.00   1.65   52
  5  \w     71.00 115.00   0.50    0.05    --   44.45  37.00  60.00   88
  6  \w     25.00  57.00   0.50    0.05    --   44.45  37.00  60.00   64
  7  \w     38.00  72.00   0.50    0.05    --   66.00  80.00-122.40   68
  8  \w      2.00  27.00   0.50    0.05    --   38.00  97.00 -72.96   50
  9  \w      8.00  33.00   0.50    0.05    --   42.00  93.00 124.91   50
 10  \w     18.00  43.00   0.50    0.05    --   50.00  89.00  88.71   50
 11  \w     18.00  43.00   0.50    0.05    --   50.00  89.00  27.73   50
 12  \w     18.00  43.00   0.50    0.05    --   50.00  88.00   1.70   50
 13  \w      3.00  28.00   0.50    0.05    --   34.00  86.00   9.52   50
 14  \w     18.00  43.00   0.50    0.05    --   50.00  89.00-116.67   50
 15  \w     15.00  40.00   0.50    0.05    --   46.00  86.00-179.28   50
 16  \w     20.00  45.00   0.50    0.05    --   50.00  88.00-167.41   50
 17  \w    100.00 126.00   0.50    0.11    --  107.48  90.00-170.00   52
 18  \w     29.00  55.00   0.50    0.05    --   58.00  81.00 -62.92   52
 19  \w     29.00  91.00   0.50    0.05    --   58.00  81.00 172.23  124
 20  \w     98.00 128.00   0.50    0.05    --   58.00  81.00 172.23   60
 21  \w    -23.00  43.00   0.50    0.05    --   44.45 -37.00 120.00  132
 22  \w     51.00 117.00   0.50    0.11    --  107.48-125.00 -90.00  132
 23  \w     39.00 114.00   0.50    0.11    --  107.48-125.00-120.00  150
 24  \w     35.00  70.00   0.50    0.11    --  107.48 -61.00-150.00   70
 25  \w     35.00  60.00   0.50    0.11    --  107.48 -61.00 -90.00   50
 26  \w     34.00  87.00   0.50    0.11    --  107.48 -90.00  74.00  106
 27  \w     39.00  97.00   0.50    0.11    --  107.48 -94.00  30.00  116
 28  \w     45.00 107.00   0.50    0.11    --  107.48 -94.00 -30.00  124
 29  \w     36.00 100.00   0.50    0.11    --  107.48 -94.00 -60.00  128
 30  \w    -22.00  75.00   0.50    0.05    --   44.45 -90.00  74.00  194
 31  \w   -103.00 -77.00   0.50    0.05    --  -44.45 -57.00   0.00   52
 32  \w    -53.00 -27.00   0.50    0.05    --  -44.45 -57.00   0.00   52
 33  \w    -69.00 -25.00   0.50    0.05    --  -44.45 -57.00 -90.00   88
 34  \w    -48.00 -20.00   0.50    0.05    --  -44.45 -19.00-120.00   56
 35  \w    -51.00 -25.00   0.50    0.05    --  -44.45 -57.00-180.00   52
 36  \w   -117.00 -59.00   0.50    0.05    --  -44.45 -57.00-180.00  116
 37  \w   -121.00 -92.00   0.50    0.05    --  -44.45 -19.00-120.00   58
 38  \w   -154.00 -77.00   0.50    0.11    -- -102.00 -90.00  74.00  154
 39  \w    -70.00 -44.00   0.50    0.11    --  -74.00 -83.00  80.02   52
 40  \w    -58.00 -32.00   0.50    0.05    --  -62.00 -83.00  44.89   52
 41  \w    -70.00 -44.00   0.50    0.11    --  -74.00 -83.00  15.19   52
 42  \w    -54.00 -29.00   0.50    0.05    --  -58.00 -82.00 -36.94   50
 43  \w    -70.00 -33.00   0.50    0.05    --  -62.00 -82.00 -66.90   74
 44  \w   -119.00 -85.00   0.50    0.05    --  -58.00 -83.00-158.46   68
 45  \w    -83.00 -49.00   0.50    0.11    --  -78.00 -82.00-172.86   68
 46  \w    -53.00 -28.00   0.50    0.05    --  -58.00 -83.00-158.46   50
 47  \w    -76.00 -41.00   0.50    0.05    --  -70.00 -81.00 176.80   70
 48  \w   -135.00-109.00   0.50    0.05    --  -70.00 -81.00 176.80   52
 49  \w   -171.00-119.00   0.50    0.11    --  -98.00 -57.00 166.55  104
 50  \w    -79.00 -54.00   0.50    0.11    --  -82.00 -79.00  61.21   50
 51  \w   -105.00 -70.00   0.50    0.11    --  -98.00 -78.00   0.28   70
 52  \w   -112.00 -70.00   0.50    0.11    --  -98.00 -78.00 -38.19   84
 53  \w    -68.00 -42.00   0.50    0.05    --  -70.00 -80.00 -62.29   52
 54  \w   -169.00 -70.00   0.50    0.11    --  -98.00 -78.00 -70.94  198
 55  \w   -171.00-131.00   0.50    0.11    --  -98.00 -78.00 -38.19   80
 56  \w   -171.00-140.00   0.50    0.11    --  -98.00 -77.00-153.03   62
 57  \w   -134.00 -71.00   0.50    0.11    --  -98.00 -77.00-153.03  126
 58  \w   -103.00 -78.00   0.50    0.11    -- -102.00 -77.00-120.00   50
 59  \w   -175.00 -74.00   0.50    0.11    -- -102.00 -78.00 -23.93  202
 60  \w   -171.00-110.00   0.50    0.11    --  -98.00 -78.00   0.28  122
 61  \w    -89.00 -59.00   0.50    0.11    --  -86.00 -77.00  99.17   60
 62  \w   -155.00 -67.00   0.50    0.11    --  -94.00 -77.00 120.53  176
 63  \w   -100.00 -75.00   0.50    0.11    -- -102.00 -77.00 -16.38   50
 64  \w   -140.00-115.00   0.50    0.11    -- -102.00 -77.00 -16.38   50
 65  \w   -175.00-106.00   0.50    0.11    -- -102.00 -77.00-120.00  138
 66  \w   -171.00-114.00   0.50    0.11    -- -102.00 -77.00-138.05  114
 67  \w   -111.00 -77.00   0.50    0.11    -- -102.00 -77.00-138.05   68
 68  \w    -83.00 -57.00   0.50    0.11    --  -82.00 -76.00-138.78   52
 69  \w    -76.00 -51.00   0.50    0.11    --  -78.00 -76.00-116.90   50
 70  \w    -69.00 -44.00   0.50    0.05    --  -70.00 -75.00-103.21   50
 71  \w   -160.00 -77.00   0.50    0.11    -- -102.00 -76.00-173.13  166
 72  \w   -130.00-104.00   0.50    0.05    --  -70.00 -75.00-103.21   52
 73  \w   -167.00 -73.00   0.50    0.11    --  -98.00 -76.00  39.23  188
 74  \w    -77.00 -52.00   0.50    0.11    --  -78.00 -75.00 -37.43   50
 75  \w    -86.00 -60.00   0.50    0.11    --  -86.00 -75.00 -54.30   52
 76  \w   -163.00 -68.00   0.50    0.11    --  -94.00 -75.00 -95.67  190
 77  \w   -150.00 -68.00   0.50    0.11    --  -94.00 -75.00 -64.20  164
 78  \w    -85.00 -59.00   0.50    0.11    --  -86.00 -76.00  79.68   52
 79  \w    -82.00 -48.00   0.50    0.11    --  -74.00 -74.00 100.86   68
 80  \w   -137.00 -64.00   0.50    0.11    --  -90.00 -74.00 134.33  146
 81  \w   -144.00-118.00   0.50    0.11    --  -74.00 -75.00 138.90   52
 82  \w    -87.00 -61.00   0.50    0.11    --  -86.00 -74.00 177.64   52
 83  \w    -75.00 -49.00   0.50    0.11    --  -74.00 -75.00 138.90   52
 84  \w    -78.00 -46.00   0.50    0.05    --  -70.00 -70.00  70.54   64
 85  \w    -86.00 -60.00   0.50    0.11    --  -86.00 -74.00  33.60   52
 86  \w    -88.00 -61.00   0.50    0.11    --  -86.00 -73.00  -7.64   54
 87  \w   -155.00-119.00   0.50    0.11    --  -94.00 -69.00  55.30   72
 88  \w   -154.00-128.00   0.50    0.11    --  -86.00 -73.00  -7.64   52
 89  \w    -95.00 -70.00   0.50    0.11    --  -94.00 -69.00  55.30   50
 90  \w   -149.00-110.00   0.50    0.11    --  -90.00 -66.00 143.45   78
 91  \w   -124.00 -71.00   0.50    0.11    --  -94.00 -66.00  62.21  106
 92  \w   -102.00 -67.00   0.50    0.11    --  -90.00 -66.00 143.45   70
 93  \w   -175.00 -87.00   0.50    0.11    -- -102.00 -64.00  96.38  176
 94  \w   -137.00 -72.00   0.50    0.11    --  -94.00 -67.00  11.94  130
 95  \w    -91.00 -65.00   0.50    0.11    --  -90.00 -71.00-148.97   52
 96  \w   -109.00 -67.00   0.50    0.11    --  -90.00 -69.00-121.64   84
 97  \w    -69.00 -29.00   0.50    0.11    -- -102.00  61.00 -90.00   80
 98  \w    -91.00 -33.00   0.50    0.11    -- -102.00 125.00-120.00  116
 99  \w   -104.00 -56.00   0.50    0.11    -- -102.00 125.00   0.00   96
100  \w   -117.00 -69.00   0.50    0.11    -- -102.00 125.00  90.00   96
101  \w    -63.00 -37.00   0.50    0.11    -- -102.00 125.00  90.00   52
102  \w   -116.00 -30.00   0.50    0.11    -- -102.00 125.00 120.00  172
103  \w    -82.00 -51.00   0.50    0.11    -- -102.00  90.00-170.00   62
104  \w    -66.00  29.00   0.50    0.05    --  -44.45  90.00-170.00  190
;
_diffrn_measurement_device 'four-circle diffractometer'
_diffrn_measurement_device_type 'XtaLAB Synergy R, DW system, HyPix'
_diffrn_measurement_method '\w scans'
_diffrn_orient_matrix_type 'CrysAlisPro convention (1999,Acta A55,543-557)'
_diffrn_orient_matrix_UB_11 0.0699030000
_diffrn_orient_matrix_UB_12 -0.1018921000
_diffrn_orient_matrix_UB_13 -0.0771150000
_diffrn_orient_matrix_UB_21 -0.0821552000
_diffrn_orient_matrix_UB_22 -0.0760505000
_diffrn_orient_matrix_UB_23 0.0861627000
_diffrn_orient_matrix_UB_31 -0.1053409000
_diffrn_orient_matrix_UB_32 0.0386798000
_diffrn_orient_matrix_UB_33 -0.0530932000
_diffrn_radiation_monochromator mirror
_diffrn_radiation_probe x-ray
_diffrn_radiation_type 'Cu K\a'
_diffrn_radiation_wavelength 1.54184
_diffrn_reflns_av_R_equivalents 0.0266
_diffrn_reflns_av_unetI/netI 0.0130
_diffrn_reflns_Laue_measured_fraction_full 0.997
_diffrn_reflns_Laue_measured_fraction_max 0.947
_diffrn_reflns_limit_h_max 13
_diffrn_reflns_limit_h_min -14
_diffrn_reflns_limit_k_max 14
_diffrn_reflns_limit_k_min -15
_diffrn_reflns_limit_l_max 16
_diffrn_reflns_limit_l_min -16
_diffrn_reflns_number 46997
_diffrn_reflns_point_group_measured_fraction_full 0.997
_diffrn_reflns_point_group_measured_fraction_max 0.947
_diffrn_reflns_theta_full 67.684
_diffrn_reflns_theta_max 75.823
_diffrn_reflns_theta_min 3.813
_diffrn_source 'Rotating-anode X-ray tube'
_diffrn_source_type 'Rigaku (Cu) X-ray Source'
_exptl_absorpt_coefficient_mu 3.028
_exptl_absorpt_correction_T_max 1.00000
_exptl_absorpt_correction_T_min 0.58120
_exptl_absorpt_correction_type multi-scan
_exptl_absorpt_process_details
;
CrysAlisPro 1.171.41.112a (Rigaku Oxford Diffraction, 2021)
Empirical absorption correction using spherical harmonics,
implemented in SCALE3 ABSPACK scaling algorithm.
;
_exptl_crystal_colour 'clear light colourless'
_exptl_crystal_colour_lustre clear
_exptl_crystal_colour_modifier light
_exptl_crystal_colour_primary colourless
_exptl_crystal_density_diffrn 1.405
_exptl_crystal_description block
_exptl_crystal_F_000 696
_exptl_crystal_size_max 0.25
_exptl_crystal_size_mid 0.2
_exptl_crystal_size_min 0.18
_refine_diff_density_max 0.549
_refine_diff_density_min -0.735
_refine_diff_density_rms 0.040
_refine_ls_extinction_coef 0.0045(5)
_refine_ls_extinction_expression Fc^*^=kFc[1+0.001xFc^2^\l^3^/sin(2\q)]^-1/4^
_refine_ls_extinction_method 'SHELXL-2014/7 (Sheldrick 2014'
_refine_ls_goodness_of_fit_ref 1.106
_refine_ls_hydrogen_treatment constr
_refine_ls_matrix_type full
_refine_ls_number_parameters 416
_refine_ls_number_reflns 6332
_refine_ls_number_restraints 48
_refine_ls_restrained_S_all 1.106
_refine_ls_R_factor_all 0.0544
_refine_ls_R_factor_gt 0.0515
_refine_ls_shift/su_max 0.000
_refine_ls_shift/su_mean 0.000
_refine_ls_structure_factor_coef Fsqd
_refine_ls_weighting_details 'w=1/[\s^2^(Fo^2^)+(0.0655P)^2^+0.6206P] where P=(Fo^2^+2Fc^2^)/3'
_refine_ls_weighting_scheme calc
_refine_ls_wR_factor_gt 0.1424
_refine_ls_wR_factor_ref 0.1450
_reflns_Friedel_coverage 0.000
_reflns_number_gt 5762
_reflns_number_total 6332
_reflns_threshold_expression 'I > 2\s(I)'
_cod_data_source_file d4ob01631a2.cif
_cod_data_source_block 3-co2ph_auto
_cod_database_code 7160204
_shelx_shelxl_version_number 2014/7
_chemical_oxdiff_formula CHONCl
_shelx_space_group_comment
;
The symmetry employed for this shelxl refinement is uniquely defined
by the following loop, which should always be used as a source of
symmetry information in preference to the above space-group names.
They are only intended as comments.
;
_shelx_estimated_absorpt_t_max 0.612
_shelx_estimated_absorpt_t_min 0.518
_reflns_odcompleteness_completeness 99.81
_reflns_odcompleteness_iscentric 1
_reflns_odcompleteness_theta 66.97
_olex2_refinement_description
;
1. Fixed Uiso
 At 1.2 times of:
  All C(H) groups, All C(H,H) groups
2. Rigid bond restraints
 C13, C3, C19, C16, C14, C5
 with sigma for 1-2 distances of 0.01 and sigma for 1-3 distances of 0.01
3. Uiso/Uaniso restraints and constraints
Uanis(C13) \\sim Ueq, Uanis(C3) \\sim Ueq, Uanis(C19) \\sim Ueq, Uanis(C16)
\\sim Ueq, Uanis(C14) \\sim Ueq, Uanis(C5) \\sim Ueq: with sigma of 0.01 and
sigma for terminal atoms of 0.2
4.a Ternary CH refined with riding coordinates:
 C4(H4), C33(H33)
4.b Secondary CH2 refined with riding coordinates:
 C18(H18A,H18B)
4.c Aromatic/amide H refined with riding coordinates:
 C22(H22), C28(H28), C30(H30), C32(H32), C9(H9), C19(H19), C5(H5), C21(H21),
 C11(H11), C23(H23), C3(H3), C25(H25), C13(H13), C27(H27), C7(H7), C29(H29),
 C15(H15), C31(H31), C2(H2)
;
_olex2_submission_special_instructions 'No special instructions were received'
_oxdiff_exptl_absorpt_empirical_details
;
Empirical correction (ABSPACK) includes:
- Absorption correction using spherical harmonics
- Frame scaling
;
_oxdiff_exptl_absorpt_empirical_full_max 2.065
_oxdiff_exptl_absorpt_empirical_full_min 0.739

loop_
_space_group_symop_operation_xyz
'x, y, z'
'-x, -y, -z'

loop_
_atom_site_label
_atom_site_type_symbol
_atom_site_fract_x
_atom_site_fract_y
_atom_site_fract_z
_atom_site_U_iso_or_equiv
_atom_site_adp_type
_atom_site_occupancy
_atom_site_site_symmetry_order
_atom_site_calc_flag
_atom_site_refinement_flags_posn
_atom_site_refinement_flags_adp
_atom_site_refinement_flags_occupancy
_atom_site_disorder_assembly
_atom_site_disorder_group
Cl1 Cl -0.07141(12) 0.21660(9) 0.68276(9) 0.1191(3) Uani 1 1 d . . . . .
Cl3 Cl -0.13355(9) 0.45269(8) 0.60959(14) 0.1588(6) Uani 1 1 d . . . . .
Cl2 Cl -0.00762(14) 0.27500(12) 0.45490(9) 0.1434(5) Uani 1 1 d . . . . .
O1 O 0.28152(12) 0.28575(13) 0.49718(12) 0.0565(3) Uani 1 1 d . . . . .
O4 O 0.20617(14) 0.21477(11) 0.75509(12) 0.0584(4) Uani 1 1 d . . . . .
O6 O 0.40155(15) 0.43462(13) 0.81878(11) 0.0606(4) Uani 1 1 d . . . . .
O7 O 0.51812(15) 0.56183(13) 0.72253(12) 0.0642(4) Uani 1 1 d . . . . .
O2 O 0.25693(15) 0.58079(13) 0.64645(13) 0.0636(4) Uani 1 1 d . . . . .
O5 O 0.32381(15) 0.08087(13) 0.23475(13) 0.0651(4) Uani 1 1 d . . . . .
O3 O 0.45500(17) -0.09145(13) 0.17357(14) 0.0707(4) Uani 1 1 d . . . . .
N1 N 0.25670(14) 0.38754(13) 0.67995(12) 0.0460(3) Uani 1 1 d . . . . .
N2 N 0.37629(13) 0.34095(13) 0.60167(12) 0.0463(3) Uani 1 1 d . . . . .
C1 C 0.37523(16) 0.27581(15) 0.52249(14) 0.0433(4) Uani 1 1 d . . . . .
C4 C 0.49296(16) 0.29821(16) 0.63307(14) 0.0440(4) Uani 1 1 d . . . . .
H4 H 0.4690 0.2585 0.7061 0.053 Uiso 1 1 calc R U . . .
C6 C 0.50762(15) 0.19682(15) 0.48411(14) 0.0411(4) Uani 1 1 d . . . . .
C8 C 0.57653(16) 0.21099(15) 0.54645(14) 0.0438(4) Uani 1 1 d . . . . .
C10 C 0.17736(17) 0.31883(15) 0.75309(14) 0.0445(4) Uani 1 1 d . . . . .
C12 C 0.55908(17) 0.11240(15) 0.40516(14) 0.0447(4) Uani 1 1 d . . . . .
C14 C 0.07495(18) 0.51240(16) 0.78742(15) 0.0480(4) Uani 1 1 d . U . . .
C16 C 0.05957(17) 0.40150(16) 0.82029(14) 0.0465(4) Uani 1 1 d . U . . .
C18 C 0.55479(18) 0.39333(18) 0.63460(16) 0.0512(4) Uani 1 1 d . . . . .
H18A H 0.6440 0.3594 0.6312 0.061 Uiso 1 1 calc R U . . .
H18B H 0.5581 0.4442 0.5696 0.061 Uiso 1 1 calc R U . . .
C20 C 0.48104(18) 0.46292(16) 0.73603(15) 0.0480(4) Uani 1 1 d . . . . .
C22 C 0.48135(18) 0.09685(16) 0.34382(15) 0.0486(4) Uani 1 1 d . . . . .
H22 H 0.4049 0.1533 0.3488 0.058 Uiso 1 1 calc R U . . .
C24 C 0.20365(18) 0.50632(15) 0.69627(15) 0.0471(4) Uani 1 1 d . . . . .
C26 C 0.4315(2) -0.00810(17) 0.22366(15) 0.0518(4) Uani 1 1 d . . . . .
C28 C 0.5119(2) 0.00859(17) 0.28205(16) 0.0527(4) Uani 1 1 d . . . . .
H28 H 0.5896 -0.0468 0.2751 0.063 Uiso 1 1 calc R U . . .
C30 C 0.70228(17) 0.14498(18) 0.52964(17) 0.0533(5) Uani 1 1 d . . . . .
H30 H 0.7501 0.1564 0.5692 0.064 Uiso 1 1 calc R U . . .
C32 C 0.68521(18) 0.04445(18) 0.39136(17) 0.0550(5) Uani 1 1 d . . . . .
H32 H 0.7232 -0.0131 0.3404 0.066 Uiso 1 1 calc R U . . .
C34 C 0.4611(2) 0.63303(18) 0.81413(17) 0.0567(5) Uani 1 1 d . . . . .
C17 C 0.2469(2) 0.07768(17) 0.17416(17) 0.0555(5) Uani 1 1 d . . . . .
C9 C 0.75482(19) 0.06100(19) 0.45182(19) 0.0597(5) Uani 1 1 d . . . . .
H9 H 0.8388 0.0148 0.4400 0.072 Uiso 1 1 calc R U . . .
C19 C -0.0515(2) 0.3807(2) 0.90357(17) 0.0602(5) Uani 1 1 d . U . . .
H19 H -0.0613 0.3060 0.9249 0.072 Uiso 1 1 calc R U . . .
C5 C -0.0208(2) 0.60662(19) 0.83805(19) 0.0641(5) Uani 1 1 d . U . . .
H5 H -0.0114 0.6814 0.8167 0.077 Uiso 1 1 calc R U . . .
C21 C 0.2923(2) 0.09795(19) 0.06189(19) 0.0652(5) Uani 1 1 d . . . . .
H21 H 0.3759 0.1094 0.0251 0.078 Uiso 1 1 calc R U . . .
C11 C 0.3458(2) 0.71360(19) 0.82616(19) 0.0628(5) Uani 1 1 d . . . . .
H11 H 0.3019 0.7183 0.7781 0.075 Uiso 1 1 calc R U . . .
C23 C 0.2963(3) 0.7879(2) 0.9116(2) 0.0753(7) Uani 1 1 d . . . . .
H23 H 0.2186 0.8441 0.9206 0.090 Uiso 1 1 calc R U . . .
C3 C -0.1478(2) 0.4755(2) 0.95415(19) 0.0710(6) Uani 1 1 d . U . . .
H3 H -0.2241 0.4645 1.0104 0.085 Uiso 1 1 calc R U . . .
C25 C 0.2126(3) 0.1012(2) 0.0045(2) 0.0795(7) Uani 1 1 d . . . . .
H25 H 0.2422 0.1154 -0.0716 0.095 Uiso 1 1 calc R U . . .
C13 C -0.1323(2) 0.5850(2) 0.9225(2) 0.0739(7) Uani 1 1 d . U . . .
H13 H -0.1982 0.6469 0.9585 0.089 Uiso 1 1 calc R U . . .
C27 C 0.1243(3) 0.0608(2) 0.2297(2) 0.0733(6) Uani 1 1 d . . . . .
H27 H 0.0942 0.0477 0.3059 0.088 Uiso 1 1 calc R U . . .
C7 C 0.3597(3) 0.7802(2) 0.9832(2) 0.0818(8) Uani 1 1 d . . . . .
H7 H 0.3252 0.8306 1.0405 0.098 Uiso 1 1 calc R U . . .
C29 C 0.0908(3) 0.0836(2) 0.0582(3) 0.0871(8) Uani 1 1 d . . . . .
H29 H 0.0378 0.0851 0.0187 0.104 Uiso 1 1 calc R U . . .
C15 C 0.5263(3) 0.6237(2) 0.8843(2) 0.0801(7) Uani 1 1 d . . . . .
H15 H 0.6047 0.5683 0.8747 0.096 Uiso 1 1 calc R U . . .
C31 C 0.4739(4) 0.6981(3) 0.9701(3) 0.0925(9) Uani 1 1 d . . . . .
H31 H 0.5168 0.6922 1.0191 0.111 Uiso 1 1 calc R U . . .
C2 C 0.0461(3) 0.0636(3) 0.1705(3) 0.0904(8) Uani 1 1 d . . . . .
H2 H -0.0374 0.0519 0.2070 0.109 Uiso 1 1 calc R U . . .
C33 C -0.0228(3) 0.3200(3) 0.5794(3) 0.0836(8) Uani 1 1 d . . . . .
H33 H 0.0628 0.3270 0.5744 0.100 Uiso 1 1 calc R U . . .

loop_
_atom_site_aniso_label
_atom_site_aniso_U_11
_atom_site_aniso_U_22
_atom_site_aniso_U_33
_atom_site_aniso_U_23
_atom_site_aniso_U_13
_atom_site_aniso_U_12
Cl1 0.1458(8) 0.1175(7) 0.1168(7) 0.0173(5) -0.0650(6) -0.0536(6)
Cl3 0.0696(5) 0.0858(6) 0.2861(17) -0.0099(7) -0.0259(7) -0.0184(4)
Cl2 0.1783(11) 0.1881(11) 0.1145(7) 0.0104(7) -0.0761(7) -0.0978(9)
O1 0.0392(7) 0.0707(9) 0.0616(8) -0.0200(7) -0.0211(6) -0.0037(6)
O4 0.0567(8) 0.0444(7) 0.0638(8) -0.0099(6) -0.0145(7) -0.0030(6)
O6 0.0669(9) 0.0631(8) 0.0481(7) -0.0133(6) -0.0065(7) -0.0247(7)
O7 0.0660(9) 0.0645(9) 0.0600(8) -0.0187(7) -0.0047(7) -0.0302(7)
O2 0.0618(9) 0.0553(8) 0.0703(9) -0.0018(7) -0.0174(7) -0.0185(7)
O5 0.0687(9) 0.0630(9) 0.0716(9) -0.0250(7) -0.0359(8) -0.0025(7)
O3 0.0869(11) 0.0594(9) 0.0745(10) -0.0244(7) -0.0418(9) -0.0026(8)
N1 0.0351(7) 0.0474(8) 0.0486(8) -0.0151(6) -0.0067(6) -0.0049(6)
N2 0.0326(7) 0.0564(9) 0.0464(8) -0.0184(6) -0.0091(6) -0.0046(6)
C1 0.0373(8) 0.0491(9) 0.0417(8) -0.0094(7) -0.0106(7) -0.0091(7)
C4 0.0355(8) 0.0522(9) 0.0426(8) -0.0104(7) -0.0102(7) -0.0097(7)
C6 0.0339(8) 0.0461(9) 0.0406(8) -0.0067(7) -0.0082(6) -0.0103(7)
C8 0.0361(8) 0.0499(9) 0.0436(9) -0.0093(7) -0.0089(7) -0.0119(7)
C10 0.0406(9) 0.0469(9) 0.0437(9) -0.0099(7) -0.0141(7) -0.0045(7)
C12 0.0392(8) 0.0496(9) 0.0415(8) -0.0088(7) -0.0073(7) -0.0118(7)
C14 0.0443(9) 0.0481(9) 0.0476(9) -0.0112(7) -0.0154(8) -0.0023(7)
C16 0.0415(9) 0.0493(9) 0.0425(9) -0.0101(7) -0.0116(7) -0.0026(7)
C18 0.0423(9) 0.0619(11) 0.0495(10) -0.0146(8) -0.0088(8) -0.0177(8)
C20 0.0437(9) 0.0544(10) 0.0483(10) -0.0101(8) -0.0150(8) -0.0136(8)
C22 0.0463(9) 0.0527(10) 0.0452(9) -0.0093(7) -0.0118(7) -0.0125(8)
C24 0.0454(9) 0.0463(9) 0.0495(9) -0.0091(8) -0.0182(8) -0.0062(7)
C26 0.0570(11) 0.0510(10) 0.0466(9) -0.0098(8) -0.0171(8) -0.0103(8)
C28 0.0514(10) 0.0549(10) 0.0505(10) -0.0120(8) -0.0167(8) -0.0085(8)
C30 0.0367(9) 0.0652(12) 0.0587(11) -0.0156(9) -0.0157(8) -0.0095(8)
C32 0.0428(10) 0.0589(11) 0.0568(11) -0.0214(9) -0.0090(8) -0.0054(8)
C34 0.0614(12) 0.0526(10) 0.0576(11) -0.0127(9) -0.0134(9) -0.0222(9)
C17 0.0648(12) 0.0475(10) 0.0593(11) -0.0103(8) -0.0290(10) -0.0080(9)
C9 0.0356(9) 0.0670(12) 0.0696(13) -0.0200(10) -0.0130(9) -0.0016(8)
C19 0.0502(11) 0.0626(12) 0.0525(11) -0.0059(9) -0.0050(9) -0.0080(9)
C5 0.0603(12) 0.0500(11) 0.0713(13) -0.0177(9) -0.0176(10) 0.0021(9)
C21 0.0737(14) 0.0604(12) 0.0603(12) -0.0076(10) -0.0237(11) -0.0129(10)
C11 0.0655(13) 0.0598(12) 0.0666(13) -0.0039(10) -0.0228(10) -0.0214(10)
C23 0.0737(15) 0.0557(12) 0.0856(17) -0.0153(11) -0.0145(13) -0.0129(11)
C3 0.0497(11) 0.0810(15) 0.0590(12) -0.0146(11) 0.0011(9) -0.0037(10)
C25 0.107(2) 0.0704(15) 0.0650(14) -0.0069(11) -0.0437(15) -0.0074(14)
C13 0.0535(12) 0.0715(14) 0.0737(14) -0.0294(12) -0.0066(11) 0.0104(10)
C27 0.0720(15) 0.0815(16) 0.0687(14) 0.0028(12) -0.0257(12) -0.0248(12)
C7 0.106(2) 0.0679(15) 0.0714(15) -0.0215(12) -0.0199(14) -0.0289(15)
C29 0.101(2) 0.0753(16) 0.110(2) -0.0144(15) -0.0713(19) -0.0073(15)
C15 0.0801(16) 0.0753(15) 0.0959(19) -0.0234(14) -0.0454(15) -0.0065(13)
C31 0.123(3) 0.0886(19) 0.0898(19) -0.0204(15) -0.0574(18) -0.0263(18)
C2 0.0744(17) 0.097(2) 0.114(2) 0.0015(17) -0.0435(17) -0.0314(15)
C33 0.0578(14) 0.0904(18) 0.115(2) -0.0053(16) -0.0380(14) -0.0269(13)

loop_
_atom_type_symbol
_atom_type_description
_atom_type_scat_dispersion_real
_atom_type_scat_dispersion_imag
_atom_type_scat_source
C C 0.0181 0.0091 'International Tables Vol C Tables 4.2.6.8 and 6.1.1.4'
H H 0.0000 0.0000 'International Tables Vol C Tables 4.2.6.8 and 6.1.1.4'
Cl Cl 0.3639 0.7018 'International Tables Vol C Tables 4.2.6.8 and 6.1.1.4'
N N 0.0311 0.0180 'International Tables Vol C Tables 4.2.6.8 and 6.1.1.4'
O O 0.0492 0.0322 'International Tables Vol C Tables 4.2.6.8 and 6.1.1.4'

loop_
_geom_angle_atom_site_label_1
_geom_angle_atom_site_label_2
_geom_angle_atom_site_label_3
_geom_angle
_geom_angle_site_symmetry_1
_geom_angle_site_symmetry_3
_geom_angle_publ_flag
C20 O7 C34 116.62(15) . . ?
C26 O5 C17 116.99(15) . . ?
N2 N1 C10 122.19(14) . . ?
N2 N1 C24 124.29(15) . . ?
C10 N1 C24 113.51(14) . . ?
N1 N2 C1 116.54(14) . . ?
N1 N2 C4 119.82(14) . . ?
C1 N2 C4 113.68(13) . . ?
O1 C1 N2 124.10(16) . . ?
O1 C1 C6 130.99(16) . . ?
N2 C1 C6 104.90(14) . . ?
N2 C4 H4 109.4 . . ?
N2 C4 C8 100.56(13) . . ?
N2 C4 C18 112.91(15) . . ?
C8 C4 H4 109.4 . . ?
C8 C4 C18 114.80(14) . . ?
C18 C4 H4 109.4 . . ?
C8 C6 C1 108.92(14) . . ?
C8 C6 C12 122.10(16) . . ?
C12 C6 C1 128.79(16) . . ?
C6 C8 C4 110.92(15) . . ?
C30 C8 C4 128.10(16) . . ?
C30 C8 C6 120.87(16) . . ?
O4 C10 N1 124.17(16) . . ?
O4 C10 C16 131.03(18) . . ?
N1 C10 C16 104.80(15) . . ?
C6 C12 C22 120.60(16) . . ?
C32 C12 C6 116.13(16) . . ?
C32 C12 C22 123.26(16) . . ?
C16 C14 C24 109.05(15) . . ?
C5 C14 C16 120.75(18) . . ?
C5 C14 C24 130.20(19) . . ?
C14 C16 C10 108.73(16) . . ?
C19 C16 C10 129.42(18) . . ?
C19 C16 C14 121.85(17) . . ?
C4 C18 H18A 109.1 . . ?
C4 C18 H18B 109.1 . . ?
H18A C18 H18B 107.8 . . ?
C20 C18 C4 112.57(15) . . ?
C20 C18 H18A 109.1 . . ?
C20 C18 H18B 109.1 . . ?
O6 C20 O7 123.84(17) . . ?
O6 C20 C18 125.42(17) . . ?
O7 C20 C18 110.72(16) . . ?
C12 C22 H22 117.6 . . ?
C28 C22 C12 124.85(18) . . ?
C28 C22 H22 117.6 . . ?
O2 C24 N1 125.07(17) . . ?
O2 C24 C14 131.04(17) . . ?
N1 C24 C14 103.86(15) . . ?
O5 C26 C28 112.75(16) . . ?
O3 C26 O5 122.86(19) . . ?
O3 C26 C28 124.37(19) . . ?
C22 C28 C26 124.50(19) . . ?
C22 C28 H28 117.8 . . ?
C26 C28 H28 117.8 . . ?
C8 C30 H30 121.1 . . ?
C8 C30 C9 117.78(18) . . ?
C9 C30 H30 121.1 . . ?
C12 C32 H32 119.3 . . ?
C9 C32 C12 121.49(17) . . ?
C9 C32 H32 119.3 . . ?
C11 C34 O7 119.0(2) . . ?
C15 C34 O7 119.0(2) . . ?
C15 C34 C11 121.9(2) . . ?
C21 C17 O5 119.8(2) . . ?
C27 C17 O5 118.8(2) . . ?
C27 C17 C21 121.3(2) . . ?
C30 C9 H9 119.2 . . ?
C32 C9 C30 121.57(18) . . ?
C32 C9 H9 119.2 . . ?
C16 C19 H19 121.3 . . ?
C16 C19 C3 117.3(2) . . ?
C3 C19 H19 121.3 . . ?
C14 C5 H5 121.5 . . ?
C14 C5 C13 117.1(2) . . ?
C13 C5 H5 121.5 . . ?
C17 C21 H21 120.4 . . ?
C17 C21 C25 119.1(2) . . ?
C25 C21 H21 120.4 . . ?
C34 C11 H11 120.9 . . ?
C34 C11 C23 118.2(2) . . ?
C23 C11 H11 120.9 . . ?
C11 C23 H23 119.5 . . ?
C7 C23 C11 121.0(2) . . ?
C7 C23 H23 119.5 . . ?
C19 C3 H3 119.6 . . ?
C13 C3 C19 120.9(2) . . ?
C13 C3 H3 119.6 . . ?
C21 C25 H25 119.8 . . ?
C29 C25 C21 120.4(3) . . ?
C29 C25 H25 119.8 . . ?
C5 C13 H13 119.0 . . ?
C3 C13 C5 122.08(19) . . ?
C3 C13 H13 119.0 . . ?
C17 C27 H27 120.6 . . ?
C17 C27 C2 118.8(2) . . ?
C2 C27 H27 120.6 . . ?
C23 C7 H7 120.2 . . ?
C31 C7 C23 119.7(2) . . ?
C31 C7 H7 120.2 . . ?
C25 C29 H29 120.0 . . ?
C25 C29 C2 120.1(2) . . ?
C2 C29 H29 120.0 . . ?
C34 C15 H15 120.6 . . ?
C34 C15 C31 118.8(3) . . ?
C31 C15 H15 120.6 . . ?
C7 C31 C15 120.4(3) . . ?
C7 C31 H31 119.8 . . ?
C15 C31 H31 119.8 . . ?
C27 C2 H2 119.8 . . ?
C29 C2 C27 120.3(3) . . ?
C29 C2 H2 119.8 . . ?
Cl1 C33 H33 108.7 . . ?
Cl3 C33 Cl1 110.72(17) . . ?
Cl3 C33 H33 108.7 . . ?
Cl2 C33 Cl1 109.00(16) . . ?
Cl2 C33 Cl3 110.96(18) . . ?
Cl2 C33 H33 108.7 . . ?

loop_
_geom_bond_atom_site_label_1
_geom_bond_atom_site_label_2
_geom_bond_distance
_geom_bond_site_symmetry_2
_geom_bond_publ_flag
Cl1 C33 1.740(3) . ?
Cl3 C33 1.730(3) . ?
Cl2 C33 1.727(3) . ?
O1 C1 1.206(2) . ?
O4 C10 1.207(2) . ?
O6 C20 1.197(2) . ?
O7 C20 1.344(2) . ?
O7 C34 1.414(2) . ?
O2 C24 1.200(2) . ?
O5 C26 1.361(2) . ?
O5 C17 1.401(2) . ?
O3 C26 1.195(2) . ?
N1 N2 1.3784(19) . ?
N1 C10 1.399(2) . ?
N1 C24 1.406(2) . ?
N2 C1 1.398(2) . ?
N2 C4 1.475(2) . ?
C1 C6 1.481(2) . ?
C4 H4 0.9800 . ?
C4 C8 1.507(2) . ?
C4 C18 1.515(2) . ?
C6 C8 1.387(2) . ?
C6 C12 1.403(2) . ?
C8 C30 1.382(3) . ?
C10 C16 1.476(2) . ?
C12 C22 1.467(3) . ?
C12 C32 1.399(3) . ?
C14 C16 1.386(3) . ?
C14 C24 1.488(3) . ?
C14 C5 1.378(3) . ?
C16 C19 1.380(3) . ?
C18 H18A 0.9700 . ?
C18 H18B 0.9700 . ?
C18 C20 1.503(2) . ?
C22 H22 0.9300 . ?
C22 C28 1.321(3) . ?
C26 C28 1.467(3) . ?
C28 H28 0.9300 . ?
C30 H30 0.9300 . ?
C30 C9 1.388(3) . ?
C32 H32 0.9300 . ?
C32 C9 1.384(3) . ?
C34 C11 1.367(3) . ?
C34 C15 1.363(3) . ?
C17 C21 1.371(3) . ?
C17 C27 1.366(3) . ?
C9 H9 0.9300 . ?
C19 H19 0.9300 . ?
C19 C3 1.385(3) . ?
C5 H5 0.9300 . ?
C5 C13 1.393(3) . ?
C21 H21 0.9300 . ?
C21 C25 1.374(4) . ?
C11 H11 0.9300 . ?
C11 C23 1.382(3) . ?
C23 H23 0.9300 . ?
C23 C7 1.366(4) . ?
C3 H3 0.9300 . ?
C3 C13 1.368(4) . ?
C25 H25 0.9300 . ?
C25 C29 1.359(4) . ?
C13 H13 0.9300 . ?
C27 H27 0.9300 . ?
C27 C2 1.379(4) . ?
C7 H7 0.9300 . ?
C7 C31 1.364(4) . ?
C29 H29 0.9300 . ?
C29 C2 1.371(5) . ?
C15 H15 0.9300 . ?
C15 C31 1.383(4) . ?
C31 H31 0.9300 . ?
C2 H2 0.9300 . ?
C33 H33 0.9800 . ?

loop_
_geom_torsion_atom_site_label_1
_geom_torsion_atom_site_label_2
_geom_torsion_atom_site_label_3
_geom_torsion_atom_site_label_4
_geom_torsion
_geom_torsion_site_symmetry_1
_geom_torsion_site_symmetry_2
_geom_torsion_site_symmetry_3
_geom_torsion_site_symmetry_4
_geom_torsion_publ_flag
O1 C1 C6 C8 -173.9(2) . . . . ?
O1 C1 C6 C12 1.0(3) . . . . ?
O4 C10 C16 C14 178.6(2) . . . . ?
O4 C10 C16 C19 -1.2(4) . . . . ?
O7 C34 C11 C23 -175.43(19) . . . . ?
O7 C34 C15 C31 176.3(2) . . . . ?
O5 C26 C28 C22 3.3(3) . . . . ?
O5 C17 C21 C25 -176.2(2) . . . . ?
O5 C17 C27 C2 176.7(2) . . . . ?
O3 C26 C28 C22 -175.1(2) . . . . ?
N1 N2 C1 O1 23.3(3) . . . . ?
N1 N2 C1 C6 -155.42(15) . . . . ?
N1 N2 C4 C8 154.80(15) . . . . ?
N1 N2 C4 C18 -82.4(2) . . . . ?
N1 C10 C16 C14 -1.6(2) . . . . ?
N1 C10 C16 C19 178.6(2) . . . . ?
N2 N1 C10 O4 0.7(3) . . . . ?
N2 N1 C10 C16 -179.02(15) . . . . ?
N2 N1 C24 O2 -2.0(3) . . . . ?
N2 N1 C24 C14 179.37(15) . . . . ?
N2 C1 C6 C8 4.73(19) . . . . ?
N2 C1 C6 C12 179.68(17) . . . . ?
N2 C4 C8 C6 -6.91(19) . . . . ?
N2 C4 C8 C30 176.89(19) . . . . ?
N2 C4 C18 C20 77.5(2) . . . . ?
C1 N2 C4 C8 10.34(19) . . . . ?
C1 N2 C4 C18 133.16(16) . . . . ?
C1 C6 C8 C4 1.7(2) . . . . ?
C1 C6 C8 C30 178.18(17) . . . . ?
C1 C6 C12 C22 3.2(3) . . . . ?
C1 C6 C12 C32 -175.48(18) . . . . ?
C4 N2 C1 O1 169.03(18) . . . . ?
C4 N2 C1 C6 -9.7(2) . . . . ?
C4 C8 C30 C9 173.18(19) . . . . ?
C4 C18 C20 O6 16.3(3) . . . . ?
C4 C18 C20 O7 -164.88(16) . . . . ?
C6 C8 C30 C9 -2.7(3) . . . . ?
C6 C12 C22 C28 -168.20(19) . . . . ?
C6 C12 C32 C9 -0.6(3) . . . . ?
C8 C4 C18 C20 -167.98(16) . . . . ?
C8 C6 C12 C22 177.57(17) . . . . ?
C8 C6 C12 C32 -1.1(3) . . . . ?
C8 C30 C9 C32 1.0(3) . . . . ?
C10 N1 N2 C1 61.4(2) . . . . ?
C10 N1 N2 C4 -82.1(2) . . . . ?
C10 N1 C24 O2 176.68(18) . . . . ?
C10 N1 C24 C14 -1.9(2) . . . . ?
C10 C16 C19 C3 179.4(2) . . . . ?
C12 C6 C8 C4 -173.69(16) . . . . ?
C12 C6 C8 C30 2.8(3) . . . . ?
C12 C22 C28 C26 178.04(18) . . . . ?
C12 C32 C9 C30 0.6(3) . . . . ?
C14 C16 C19 C3 -0.4(3) . . . . ?
C14 C5 C13 C3 -0.5(4) . . . . ?
C16 C14 C24 O2 -177.7(2) . . . . ?
C16 C14 C24 N1 0.8(2) . . . . ?
C16 C14 C5 C13 -0.1(3) . . . . ?
C16 C19 C3 C13 -0.3(4) . . . . ?
C18 C4 C8 C6 -128.41(17) . . . . ?
C18 C4 C8 C30 55.4(3) . . . . ?
C20 O7 C34 C11 -88.9(2) . . . . ?
C20 O7 C34 C15 94.8(3) . . . . ?
C22 C12 C32 C9 -179.2(2) . . . . ?
C24 N1 N2 C1 -120.04(19) . . . . ?
C24 N1 N2 C4 96.5(2) . . . . ?
C24 N1 C10 O4 -177.98(18) . . . . ?
C24 N1 C10 C16 2.3(2) . . . . ?
C24 C14 C16 C10 0.5(2) . . . . ?
C24 C14 C16 C19 -179.69(18) . . . . ?
C24 C14 C5 C13 -179.8(2) . . . . ?
C26 O5 C17 C21 -72.1(3) . . . . ?
C26 O5 C17 C27 111.7(2) . . . . ?
C32 C12 C22 C28 10.4(3) . . . . ?
C34 O7 C20 O6 2.0(3) . . . . ?
C34 O7 C20 C18 -176.87(18) . . . . ?
C34 C11 C23 C7 -0.9(4) . . . . ?
C34 C15 C31 C7 -0.8(5) . . . . ?
C17 O5 C26 O3 -7.0(3) . . . . ?
C17 O5 C26 C28 174.64(18) . . . . ?
C17 C21 C25 C29 -0.5(4) . . . . ?
C17 C27 C2 C29 -0.4(4) . . . . ?
C19 C3 C13 C5 0.7(4) . . . . ?
C5 C14 C16 C10 -179.23(18) . . . . ?
C5 C14 C16 C19 0.6(3) . . . . ?
C5 C14 C24 O2 2.0(4) . . . . ?
C5 C14 C24 N1 -179.5(2) . . . . ?
C21 C17 C27 C2 0.5(4) . . . . ?
C21 C25 C29 C2 0.6(4) . . . . ?
C11 C34 C15 C31 0.0(4) . . . . ?
C11 C23 C7 C31 0.2(4) . . . . ?
C23 C7 C31 C15 0.6(5) . . . . ?
C25 C29 C2 C27 -0.2(5) . . . . ?
C27 C17 C21 C25 -0.1(3) . . . . ?
C15 C34 C11 C23 0.8(4) . . . . ?
